data_7152918
loop_
_publ_author_name
'Leckie, Stuart M.'
'Brown, T. Bruce'
'Pryde, David'
'Lebl, Tomas'
'Slawin, Alexandra M. Z.'
'Smith, Andrew D.'

_publ_section_title
;
 NHC-mediated enantioselective formal [4 + 2] cycloadditions of
 alkylarylketenes and \b,\g-unsaturated \a-ketocarboxylic esters and
 amides.
;
_journal_issue 19
_journal_name_full 'Organic &amp; biomolecular chemistry'
_journal_page_first 3230
_journal_page_last 3246
_journal_paper_doi 10.1039/c3ob40424b
_journal_volume 11
_journal_year 2013
_chemical_absolute_configuration ad
_chemical_formula_moiety 'C22 H22 O4'
_chemical_formula_sum 'C22 H22 O4'
_chemical_formula_weight 350.41
_space_group_IT_number 4
_symmetry_cell_setting monoclinic
_symmetry_Int_Tables_number 4
_symmetry_space_group_name_Hall 'P 2yb'
_symmetry_space_group_name_H-M 'P 1 21 1'
_atom_sites_solution_hydrogens geom
_atom_sites_solution_primary direct
_atom_sites_solution_secondary difmap
_cell_angle_alpha 90.0000
_cell_angle_beta 98.901(14)
_cell_angle_gamma 90.0000
_cell_formula_units_Z 2
_cell_length_a 12.174(6)
_cell_length_b 6.293(3)
_cell_length_c 12.398(6)
_cell_measurement_reflns_used 1092
_cell_measurement_temperature 173
_cell_measurement_theta_max 68.25
_cell_measurement_theta_min 21.35
_cell_volume 938.4(8)
_computing_cell_refinement 'CrystalClear-SM Expert 2.0 r2'
_computing_data_collection 'CrystalClear-SM Expert 2.0 r2 (Rigaku, 2009)'
_computing_data_reduction 'CrystalClear-SM Expert 2.0 r2'
_computing_molecular_graphics 'CrystalStructure 4.0'
_computing_publication_material 'CrystalStructure 4.0 (Rigaku, 2010)'
_computing_structure_refinement 'SHELXL97 (Sheldrick, 2008)'
_computing_structure_solution 'SIR2004 (Burla, et al., 2005)'
_diffrn_ambient_temperature 173
_diffrn_detector_area_resol_mean 29.257
_diffrn_measured_fraction_theta_full 0.933
_diffrn_measured_fraction_theta_max 0.924
_diffrn_measurement_device_type 'Rigaku Saturn70'
_diffrn_measurement_method \w
_diffrn_radiation_type 'Cu K\a'
_diffrn_radiation_wavelength 1.54187
_diffrn_reflns_av_R_equivalents 0.0642
_diffrn_reflns_limit_h_max 14
_diffrn_reflns_limit_h_min -14
_diffrn_reflns_limit_k_max 7
_diffrn_reflns_limit_k_min -7
_diffrn_reflns_limit_l_max 12
_diffrn_reflns_limit_l_min -12
_diffrn_reflns_number 9926
_diffrn_reflns_theta_full 67.00
_diffrn_reflns_theta_max 68.52
_diffrn_standards_number 0
_exptl_absorpt_coefficient_mu 0.685
_exptl_absorpt_correction_T_max 0.966
_exptl_absorpt_correction_T_min 0.688
_exptl_absorpt_correction_type multi-scan
_exptl_absorpt_process_details 'REQAB (Rigaku, 1998)'
_exptl_crystal_colour colorless
_exptl_crystal_density_diffrn 1.240
_exptl_crystal_density_method 'not measured'
_exptl_crystal_description prism
_exptl_crystal_F_000 372.00
_exptl_crystal_size_max 0.200
_exptl_crystal_size_mid 0.100
_exptl_crystal_size_min 0.050
_refine_diff_density_max 0.290
_refine_diff_density_min -0.190
_refine_ls_abs_structure_details 'Flack, H. D. (1983), Acta Cryst. A39, 876-881. 1387 Friedel Pairs'
_refine_ls_abs_structure_Flack 0.1(3)
_refine_ls_extinction_method none
_refine_ls_goodness_of_fit_ref 1.065
_refine_ls_hydrogen_treatment constr
_refine_ls_number_parameters 235
_refine_ls_number_reflns 3143
_refine_ls_number_restraints 1
_refine_ls_R_factor_gt 0.0498
_refine_ls_shift/su_max 0.001
_refine_ls_structure_factor_coef Fsqd
_refine_ls_weighting_details 'w = 1/[\s^2^(Fo^2^)+(0.0690P)^2^+0.1844P] where P=(Fo^2^+2Fc^2^)/3'
_refine_ls_weighting_scheme calc
_refine_ls_wR_factor_ref 0.1347
_reflns_number_gt 2932
_reflns_number_total 3143
_reflns_threshold_expression F^2^>2.0\s(F^2^)
_cod_data_source_file c3ob40424b.txt
_cod_data_source_block 8
_cod_original_cell_volume 938.3(8)
_cod_database_code 7152918

loop_
_symmetry_equiv_pos_site_id
_symmetry_equiv_pos_as_xyz
1 +X,+Y,+Z
2 -X,1/2+Y,-Z

loop_
_atom_site_label
_atom_site_type_symbol
_atom_site_fract_x
_atom_site_fract_y
_atom_site_fract_z
_atom_site_U_iso_or_equiv
_atom_site_adp_type
_atom_site_occupancy
_atom_site_symmetry_multiplicity
_atom_site_calc_flag
_atom_site_refinement_flags
O1 O 0.32324(15) 0.5316(3) 0.16708(15) 0.0472(5) Uani 1.0 2 d .
O22 O 0.35339(15) 0.2972(4) -0.08419(16) 0.0589(6) Uani 1.0 2 d .
O2 O 0.32150(16) 0.6344(3) 0.33483(16) 0.0541(5) Uani 1.0 2 d .
O21 O 0.40877(19) 0.6150(4) -0.01303(19) 0.0730(7) Uani 1.0 2 d .
C2 C 0.3083(2) 0.4877(4) 0.2723(2) 0.0412(6) Uani 1.0 2 d .
C3 C 0.28746(18) 0.2583(4) 0.3013(2) 0.0354(6) Uani 1.0 2 d .
C4 C 0.21858(18) 0.1408(4) 0.20222(19) 0.0381(6) Uani 1.0 2 d .
C5 C 0.2680(2) 0.1863(4) 0.1010(3) 0.0438(6) Uani 1.0 2 d .
C6 C 0.3149(2) 0.3735(5) 0.0886(2) 0.0438(6) Uani 1.0 2 d .
C7 C 0.40720(18) 0.1591(4) 0.3225(2) 0.0395(6) Uani 1.0 2 d .
C8 C 0.4840(3) 0.2482(4) 0.4205(3) 0.0505(7) Uani 1.0 2 d .
C9 C 0.22964(19) 0.2372(4) 0.4018(2) 0.0382(6) Uani 1.0 2 d .
C10 C 0.2340(2) 0.0413(4) 0.4557(2) 0.0425(6) Uani 1.0 2 d .
C11 C 0.1782(3) 0.0081(4) 0.5436(3) 0.0478(6) Uani 1.0 2 d .
C12 C 0.1178(2) 0.1702(5) 0.5809(3) 0.0497(7) Uani 1.0 2 d .
C13 C 0.1114(2) 0.3634(5) 0.5285(3) 0.0522(7) Uani 1.0 2 d .
C14 C 0.1660(2) 0.3975(5) 0.4396(3) 0.0459(6) Uani 1.0 2 d .
C15 C 0.09436(19) 0.1938(4) 0.1835(2) 0.0399(6) Uani 1.0 2 d .
C16 C 0.0547(3) 0.3870(5) 0.1395(3) 0.0534(7) Uani 1.0 2 d .
C17 C -0.0589(3) 0.4324(6) 0.1233(3) 0.0630(9) Uani 1.0 2 d .
C18 C -0.1327(3) 0.2837(7) 0.1500(3) 0.0657(9) Uani 1.0 2 d .
C19 C -0.0948(3) 0.0897(6) 0.1915(3) 0.0697(10) Uani 1.0 2 d .
C20 C 0.0186(3) 0.0458(5) 0.2090(3) 0.0543(7) Uani 1.0 2 d .
C21 C 0.3649(3) 0.4451(5) -0.0062(3) 0.0529(7) Uani 1.0 2 d .
C23 C 0.4116(3) 0.3378(7) -0.1756(3) 0.0735(11) Uani 1.0 2 d .
C24 C 0.4003(3) 0.1512(10) -0.2435(4) 0.1007(15) Uani 1.0 2 d .
H4 H 0.2260 -0.0153 0.2167 0.0458 Uiso 1.0 2 calc R
H5 H 0.2658 0.0810 0.0457 0.0525 Uiso 1.0 2 calc R
H7A H 0.4001 0.0040 0.3326 0.0474 Uiso 1.0 2 calc R
H7B H 0.4425 0.1811 0.2566 0.0474 Uiso 1.0 2 calc R
H8A H 0.4958 0.4002 0.4094 0.0606 Uiso 1.0 2 calc R
H8B H 0.5555 0.1737 0.4287 0.0606 Uiso 1.0 2 calc R
H8C H 0.4501 0.2280 0.4865 0.0606 Uiso 1.0 2 calc R
H10 H 0.2761 -0.0714 0.4315 0.0510 Uiso 1.0 2 calc R
H11 H 0.1816 -0.1268 0.5784 0.0573 Uiso 1.0 2 calc R
H12 H 0.0809 0.1487 0.6422 0.0596 Uiso 1.0 2 calc R
H13 H 0.0690 0.4749 0.5534 0.0626 Uiso 1.0 2 calc R
H14 H 0.1600 0.5317 0.4041 0.0551 Uiso 1.0 2 calc R
H16 H 0.1055 0.4896 0.1202 0.0640 Uiso 1.0 2 calc R
H17 H -0.0850 0.5658 0.0939 0.0756 Uiso 1.0 2 calc R
H18 H -0.2100 0.3148 0.1399 0.0788 Uiso 1.0 2 calc R
H19 H -0.1462 -0.0144 0.2083 0.0837 Uiso 1.0 2 calc R
H20 H 0.0442 -0.0875 0.2389 0.0651 Uiso 1.0 2 calc R
H23A H 0.3789 0.4625 -0.2176 0.0883 Uiso 1.0 2 calc R
H23B H 0.4910 0.3673 -0.1492 0.0883 Uiso 1.0 2 calc R
H24A H 0.4364 0.0305 -0.2023 0.1208 Uiso 1.0 2 calc R
H24B H 0.4357 0.1763 -0.3082 0.1208 Uiso 1.0 2 calc R
H24C H 0.3213 0.1197 -0.2662 0.1208 Uiso 1.0 2 calc R

loop_
_atom_site_aniso_label
_atom_site_aniso_U_11
_atom_site_aniso_U_22
_atom_site_aniso_U_33
_atom_site_aniso_U_12
_atom_site_aniso_U_13
_atom_site_aniso_U_23
O1 0.0595(11) 0.0355(9) 0.0463(12) -0.0058(8) 0.0074(8) 0.0034(8)
O22 0.0481(10) 0.0884(15) 0.0414(13) -0.0079(10) 0.0108(8) 0.0037(11)
O2 0.0738(12) 0.0289(9) 0.0614(13) -0.0034(9) 0.0160(9) -0.0098(8)
O21 0.0781(14) 0.0808(16) 0.0599(15) -0.0280(13) 0.0098(11) 0.0179(12)
C2 0.0472(13) 0.0309(12) 0.0453(17) 0.0023(10) 0.0068(11) 0.0019(10)
C3 0.0407(12) 0.0263(11) 0.0391(15) -0.0008(9) 0.0056(10) -0.0028(9)
C4 0.0418(11) 0.0330(11) 0.0397(15) -0.0025(10) 0.0063(10) -0.0034(10)
C5 0.0433(12) 0.0454(15) 0.0423(16) -0.0041(11) 0.0056(10) -0.0067(11)
C6 0.0459(13) 0.0475(13) 0.0366(15) -0.0028(11) 0.0018(10) 0.0026(12)
C7 0.0415(12) 0.0288(11) 0.0478(16) 0.0019(10) 0.0050(10) 0.0018(10)
C8 0.0535(15) 0.0414(14) 0.0529(18) -0.0016(12) -0.0030(12) 0.0044(12)
C9 0.0390(12) 0.0349(12) 0.0396(15) -0.0005(9) 0.0031(10) -0.0051(10)
C10 0.0507(14) 0.0314(11) 0.0466(16) 0.0016(10) 0.0113(11) -0.0035(10)
C11 0.0558(15) 0.0421(14) 0.0464(17) -0.0054(12) 0.0111(12) 0.0013(12)
C12 0.0466(13) 0.0619(17) 0.0422(16) -0.0029(12) 0.0120(11) -0.0036(13)
C13 0.0455(14) 0.0576(16) 0.0549(18) 0.0121(13) 0.0124(12) -0.0056(13)
C14 0.0477(13) 0.0406(13) 0.0490(17) 0.0084(11) 0.0064(11) -0.0003(12)
C15 0.0415(12) 0.0435(14) 0.0339(15) -0.0049(10) 0.0032(10) -0.0044(10)
C16 0.0459(13) 0.0503(15) 0.0608(19) -0.0067(12) -0.0018(12) 0.0057(13)
C17 0.0495(15) 0.0653(19) 0.068(3) 0.0055(14) -0.0090(14) 0.0087(15)
C18 0.0436(15) 0.091(3) 0.060(2) -0.0007(16) 0.0007(13) 0.0044(18)
C19 0.0425(14) 0.093(3) 0.073(3) -0.0121(16) 0.0083(13) 0.0177(19)
C20 0.0459(14) 0.0572(16) 0.0590(19) -0.0089(12) 0.0063(12) 0.0111(14)
C21 0.0472(14) 0.0692(19) 0.0406(18) -0.0091(13) 0.0016(11) 0.0064(13)
C23 0.0551(17) 0.124(4) 0.044(2) 0.0023(19) 0.0169(14) 0.013(2)
C24 0.065(2) 0.178(5) 0.063(3) -0.007(3) 0.0221(17) -0.028(3)

loop_
_atom_type_symbol
_atom_type_description
_atom_type_scat_dispersion_real
_atom_type_scat_dispersion_imag
_atom_type_scat_source
C C 0.0181 0.0091
;
International Tables for Crystallography
(1992, Vol. C, Tables 4.2.6.8 and 6.1.1.4)
;
H H 0.0000 0.0000
;
International Tables for Crystallography
(1992, Vol. C, Table 6.1.1.4)
;
O O 0.0492 0.0322
;
International Tables for Crystallography
(1992, Vol. C, Tables 4.2.6.8 and 6.1.1.4)
;

loop_
_geom_angle_atom_site_label_1
_geom_angle_atom_site_label_2
_geom_angle_atom_site_label_3
_geom_angle
_geom_angle_publ_flag
C2 O1 C6 121.13(19) yes
C21 O22 C23 115.8(3) yes
O1 C2 O2 115.8(2) yes
O1 C2 C3 117.9(2) yes
O2 C2 C3 126.1(3) yes
C2 C3 C4 110.63(19) yes
C2 C3 C7 103.46(18) yes
C2 C3 C9 113.0(2) yes
C4 C3 C7 108.33(19) yes
C4 C3 C9 109.94(19) yes
C7 C3 C9 111.23(19) yes
C3 C4 C5 109.4(2) yes
C3 C4 C15 114.4(2) yes
C5 C4 C15 110.24(19) yes
C4 C5 C6 120.0(3) yes
O1 C6 C5 122.9(3) yes
O1 C6 C21 110.2(3) yes
C5 C6 C21 126.9(3) yes
C3 C7 C8 115.3(2) yes
C3 C9 C10 118.5(2) yes
C3 C9 C14 124.0(3) yes
C10 C9 C14 117.3(3) yes
C9 C10 C11 121.4(3) yes
C10 C11 C12 120.3(3) yes
C11 C12 C13 119.4(3) yes
C12 C13 C14 120.8(3) yes
C9 C14 C13 120.9(3) yes
C4 C15 C16 121.7(3) yes
C4 C15 C20 119.8(3) yes
C16 C15 C20 118.4(3) yes
C15 C16 C17 120.8(3) yes
C16 C17 C18 119.8(3) yes
C17 C18 C19 120.0(3) yes
C18 C19 C20 120.1(3) yes
C15 C20 C19 120.8(3) yes
O22 C21 O21 124.5(3) yes
O22 C21 C6 110.8(3) yes
O21 C21 C6 124.7(3) yes
O22 C23 C24 107.5(4) yes
C3 C4 H4 107.503 no
C5 C4 H4 107.512 no
C15 C4 H4 107.502 no
C4 C5 H5 119.987 no
C6 C5 H5 119.976 no
C3 C7 H7A 108.457 no
C3 C7 H7B 108.456 no
C8 C7 H7A 108.459 no
C8 C7 H7B 108.455 no
H7A C7 H7B 107.488 no
C7 C8 H8A 109.472 no
C7 C8 H8B 109.471 no
C7 C8 H8C 109.466 no
H8A C8 H8B 109.477 no
H8A C8 H8C 109.463 no
H8B C8 H8C 109.477 no
C9 C10 H10 119.325 no
C11 C10 H10 119.318 no
C10 C11 H11 119.874 no
C12 C11 H11 119.866 no
C11 C12 H12 120.316 no
C13 C12 H12 120.309 no
C12 C13 H13 119.611 no
C14 C13 H13 119.606 no
C9 C14 H14 119.556 no
C13 C14 H14 119.558 no
C15 C16 H16 119.590 no
C17 C16 H16 119.593 no
C16 C17 H17 120.092 no
C18 C17 H17 120.105 no
C17 C18 H18 119.996 no
C19 C18 H18 119.990 no
C18 C19 H19 119.954 no
C20 C19 H19 119.956 no
C15 C20 H20 119.593 no
C19 C20 H20 119.591 no
O22 C23 H23A 110.216 no
O22 C23 H23B 110.217 no
C24 C23 H23A 110.220 no
C24 C23 H23B 110.221 no
H23A C23 H23B 108.499 no
C23 C24 H24A 109.475 no
C23 C24 H24B 109.470 no
C23 C24 H24C 109.476 no
H24A C24 H24B 109.463 no
H24A C24 H24C 109.472 no
H24B C24 H24C 109.471 no

loop_
_geom_bond_atom_site_label_1
_geom_bond_atom_site_label_2
_geom_bond_distance
_geom_bond_publ_flag
O1 C2 1.373(4) yes
O1 C6 1.384(4) yes
O22 C21 1.334(4) yes
O22 C23 1.449(5) yes
O2 C2 1.200(3) yes
O21 C21 1.204(4) yes
C2 C3 1.518(4) yes
C3 C4 1.563(4) yes
C3 C7 1.570(4) yes
C3 C9 1.529(4) yes
C4 C5 1.501(4) yes
C4 C15 1.531(4) yes
C5 C6 1.328(4) yes
C6 C21 1.475(5) yes
C7 C8 1.521(4) yes
C9 C10 1.399(4) yes
C9 C14 1.396(4) yes
C10 C11 1.387(4) yes
C11 C12 1.378(4) yes
C12 C13 1.375(5) yes
C13 C14 1.390(5) yes
C15 C16 1.388(4) yes
C15 C20 1.382(4) yes
C16 C17 1.395(4) yes
C17 C18 1.373(5) yes
C18 C19 1.377(6) yes
C19 C20 1.391(4) yes
C23 C24 1.439(7) yes
C4 H4 1.000 no
C5 H5 0.950 no
C7 H7A 0.990 no
C7 H7B 0.990 no
C8 H8A 0.980 no
C8 H8B 0.980 no
C8 H8C 0.980 no
C10 H10 0.950 no
C11 H11 0.950 no
C12 H12 0.950 no
C13 H13 0.950 no
C14 H14 0.950 no
C16 H16 0.950 no
C17 H17 0.950 no
C18 H18 0.950 no
C19 H19 0.950 no
C20 H20 0.950 no
C23 H23A 0.990 no
C23 H23B 0.990 no
C24 H24A 0.980 no
C24 H24B 0.980 no
C24 H24C 0.980 no

loop_
_geom_contact_atom_site_label_1
_geom_contact_atom_site_label_2
_geom_contact_distance
_geom_contact_publ_flag
_geom_contact_site_symmetry_2
O1 O22 3.517(3) no .
O1 O21 2.658(4) no .
O1 C4 2.834(3) no .
O1 C7 3.105(3) no .
O1 C15 3.536(4) no .
O1 C16 3.359(4) no .
O22 C5 2.753(4) no .
O2 C6 3.456(4) no .
O2 C7 3.179(3) no .
O2 C8 3.209(4) no .
O2 C9 2.911(3) no .
O2 C14 2.873(4) no .
O21 C23 2.670(5) no .
C2 C5 2.833(4) no .
C2 C8 3.001(4) no .
C2 C14 2.956(4) no .
C2 C15 3.245(4) no .
C2 C16 3.327(4) no .
C3 C6 2.805(4) no .
C3 C16 3.309(4) no .
C3 C20 3.558(4) no .
C4 C10 3.181(4) no .
C4 C14 3.502(4) no .
C5 C7 3.000(4) no .
C5 C16 2.992(4) no .
C6 C7 3.238(4) no .
C6 C15 3.293(4) no .
C6 C16 3.325(4) no .
C7 C10 2.966(4) no .
C8 C9 3.070(4) no .
C8 C10 3.399(4) no .
C9 C12 2.810(4) no .
C9 C15 2.956(4) no .
C9 C20 3.445(4) no .
C10 C13 2.752(4) no .
C11 C14 2.762(4) no .
C14 C15 3.411(4) no .
C15 C18 2.789(4) no .
C16 C19 2.756(5) no .
C17 C20 2.761(5) no .
C21 C24 3.558(6) no .
O1 C24 3.435(5) no 2_655
O22 O21 3.174(4) no 2_645
O2 C7 3.473(4) no 1_565
O2 C10 3.229(4) no 1_565
O21 O22 3.174(4) no 2_655
O21 C21 3.429(4) no 2_655
O21 C23 3.262(4) no 2_655
C7 O2 3.473(4) no 1_545
C10 O2 3.229(4) no 1_545
C11 C24 3.589(5) no 1_556
C12 C13 3.490(4) no 2_546
C13 C12 3.490(4) no 2_556
C21 O21 3.429(4) no 2_645
C23 O21 3.262(4) no 2_645
C24 O1 3.435(5) no 2_645
C24 C11 3.589(5) no 1_554
O1 H5 3.2351 no .
O1 H7B 2.7754 no .
O1 H8A 3.4887 no .
O1 H16 2.6374 no .
O22 H5 2.4726 no .
O22 H24A 2.5379 no .
O22 H24B 3.1871 no .
O22 H24C 2.4943 no .
O2 H7B 3.4188 no .
O2 H8A 2.6313 no .
O2 H8C 3.4080 no .
O2 H14 2.3537 no .
O2 H16 3.5580 no .
O21 H23A 2.6828 no .
O21 H23B 2.6092 no .
C2 H4 3.3586 no .
C2 H7A 3.2888 no .
C2 H7B 2.5546 no .
C2 H8A 2.6841 no .
C2 H8C 3.3589 no .
C2 H14 2.6295 no .
C2 H16 2.8650 no .
C3 H5 3.3313 no .
C3 H8A 2.8237 no .
C3 H8B 3.4393 no .
C3 H8C 2.7959 no .
C3 H10 2.6450 no .
C3 H14 2.7563 no .
C3 H16 3.2447 no .
C4 H7A 2.6710 no .
C4 H7B 2.7164 no .
C4 H10 3.1202 no .
C4 H16 2.7043 no .
C4 H20 2.6604 no .
C5 H7A 3.2743 no .
C5 H7B 2.6389 no .
C5 H16 2.7857 no .
C6 H4 3.1956 no .
C6 H7B 2.6859 no .
C6 H16 2.7369 no .
C7 H4 2.6256 no .
C7 H10 2.6729 no .
C8 H10 3.2515 no .
C9 H4 2.7857 no .
C9 H7A 2.7836 no .
C9 H7B 3.3949 no .
C9 H8A 3.3861 no .
C9 H8C 2.7265 no .
C9 H11 3.2824 no .
C9 H13 3.2757 no .
C9 H20 3.4559 no .
C10 H4 2.9700 no .
C10 H7A 2.7247 no .
C10 H8C 2.8517 no .
C10 H12 3.2575 no .
C10 H14 3.2503 no .
C10 H20 3.3616 no .
C11 H13 3.2342 no .
C12 H10 3.2500 no .
C12 H14 3.2547 no .
C13 H11 3.2351 no .
C14 H8C 3.5791 no .
C14 H10 3.2484 no .
C14 H12 3.2615 no .
C15 H5 2.9796 no .
C15 H14 3.4589 no .
C15 H17 3.2755 no .
C15 H19 3.2652 no .
C16 H4 3.3249 no .
C16 H5 3.5480 no .
C16 H14 3.4538 no .
C16 H18 3.2553 no .
C16 H20 3.2403 no .
C17 H19 3.2389 no .
C18 H16 3.2495 no .
C18 H20 3.2517 no .
C19 H17 3.2403 no .
C20 H4 2.5416 no .
C20 H16 3.2393 no .
C20 H18 3.2563 no .
C21 H5 2.7126 no .
C21 H23A 2.6549 no .
C21 H23B 2.5664 no .
H4 H5 2.3269 no .
H4 H7A 2.3727 no .
H4 H7B 2.8833 no .
H4 H10 2.6612 no .
H4 H20 2.3174 no .
H5 H7B 3.1801 no .
H5 H16 3.4393 no .
H7A H8A 2.8523 no .
H7A H8B 2.3324 no .
H7A H8C 2.3740 no .
H7A H10 2.1396 no .
H7B H8A 2.3519 no .
H7B H8B 2.3539 no .
H7B H8C 2.8529 no .
H7B H10 3.5622 no .
H8C H10 2.8377 no .
H10 H11 2.3257 no .
H10 H20 3.4055 no .
H11 H12 2.3311 no .
H12 H13 2.3235 no .
H13 H14 2.3278 no .
H14 H16 3.4889 no .
H16 H17 2.3409 no .
H17 H18 2.3249 no .
H18 H19 2.3260 no .
H19 H20 2.3347 no .
H23A H24A 2.8059 no .
H23A H24B 2.2858 no .
H23A H24C 2.3193 no .
H23B H24A 2.2872 no .
H23B H24B 2.3177 no .
H23B H24C 2.8060 no .
O1 H4 3.1836 no 1_565
O1 H23B 3.1266 no 2_655
O1 H24A 2.8912 no 2_655
O1 H24B 3.3035 no 2_655
O22 H17 3.5624 no 2_545
O22 H18 3.5166 no 2_545
O22 H19 2.9892 no 2_555
O2 H4 2.7978 no 1_565
O2 H7A 2.5163 no 1_565
O2 H8B 3.0889 no 2_656
O2 H8C 3.3289 no 2_656
O2 H10 2.3180 no 1_565
O2 H24B 3.0361 no 2_655
O21 H5 3.5429 no 1_565
O21 H18 2.9547 no 2_555
O21 H23B 2.7011 no 2_655
O21 H24A 3.5641 no 1_565
O21 H24A 3.0672 no 2_655
C2 H4 3.3237 no 1_565
C2 H7A 3.4792 no 1_565
C2 H10 3.4621 no 1_565
C2 H24A 3.3649 no 2_655
C2 H24B 3.3003 no 2_655
C5 H17 3.1168 no 2_545
C5 H23B 3.5280 no 2_645
C6 H24A 3.2884 no 2_655
C7 H23A 3.3242 no 2_645
C7 H23B 3.2162 no 2_645
C7 H24A 3.4907 no 2_655
C8 H7A 3.5517 no 2_656
C8 H8A 3.0239 no 2_646
C8 H8B 3.3433 no 2_656
C8 H8C 3.5218 no 2_646
C8 H8C 3.2873 no 2_656
C8 H10 3.3957 no 2_656
C8 H24A 3.4961 no 2_655
C8 H24B 3.5325 no 1_556
C8 H24B 3.2515 no 2_655
C10 H8A 3.5639 no 2_646
C10 H8B 3.5824 no 2_646
C10 H14 3.3654 no 1_545
C10 H24C 3.4825 no 1_556
C11 H13 3.0706 no 2_546
C11 H14 3.4519 no 1_545
C11 H24B 3.5407 no 1_556
C11 H24C 2.7952 no 1_556
C12 H13 2.8779 no 2_546
C12 H14 3.5256 no 2_546
C12 H19 3.2574 no 2_556
C12 H20 3.5450 no 2_556
C12 H24C 2.8946 no 1_556
C13 H11 3.3527 no 1_565
C13 H12 3.4129 no 2_556
C13 H13 3.3374 no 2_546
C13 H19 3.3154 no 2_556
C14 H11 3.4432 no 1_565
C14 H12 3.4092 no 2_556
C15 H17 3.5167 no 2_545
C16 H17 3.5955 no 2_545
C16 H20 3.5380 no 1_565
C17 H5 3.1596 no 2_555
C17 H12 3.2585 no 2_556
C17 H20 3.4921 no 1_565
C18 H5 3.2863 no 2_555
C18 H11 3.5541 no 2_556
C18 H12 3.4359 no 2_556
C18 H24C 3.5829 no 2_555
C19 H12 3.4456 no 2_546
C19 H13 3.2113 no 2_546
C19 H17 3.5201 no 1_545
C20 H12 3.4362 no 2_546
C20 H13 3.3142 no 2_546
C20 H17 3.4915 no 1_545
C21 H18 3.2785 no 2_555
C21 H19 3.3723 no 2_555
C21 H23B 3.5774 no 2_655
C21 H24A 3.2994 no 2_655
C23 H7A 3.3942 no 2_655
C23 H7B 3.0636 no 2_655
C23 H19 3.3261 no 2_555
C24 H7A 3.5890 no 2_655
C24 H7B 3.5402 no 2_645
C24 H8A 3.0216 no 2_645
C24 H8C 3.5264 no 1_554
C24 H18 3.5243 no 2_545
H4 O1 3.1836 no 1_545
H4 O2 2.7978 no 1_545
H4 C2 3.3237 no 1_545
H4 H16 3.5704 no 1_545
H5 O21 3.5429 no 1_545
H5 C17 3.1596 no 2_545
H5 C18 3.2863 no 2_545
H5 H17 2.5838 no 2_545
H5 H18 2.8426 no 2_545
H5 H23B 3.3227 no 2_645
H7A O2 2.5163 no 1_545
H7A C2 3.4792 no 1_545
H7A C8 3.5517 no 2_646
H7A C23 3.3942 no 2_645
H7A C24 3.5890 no 2_645
H7A H8A 3.3175 no 2_646
H7A H8B 3.5876 no 2_646
H7A H8C 3.1789 no 2_646
H7A H23A 3.2445 no 2_645
H7A H23B 2.9322 no 2_645
H7A H24B 2.9200 no 2_645
H7B C23 3.0636 no 2_645
H7B C24 3.5402 no 2_655
H7B H23A 2.6795 no 2_645
H7B H23B 2.5806 no 2_645
H7B H24A 2.7870 no 2_655
H7B H24B 3.5226 no 2_645
H7B H24B 3.4675 no 2_655
H8A C8 3.0239 no 2_656
H8A C10 3.5639 no 2_656
H8A C24 3.0216 no 2_655
H8A H7A 3.3175 no 2_656
H8A H8B 2.7876 no 2_656
H8A H8C 2.4685 no 2_656
H8A H10 3.1526 no 2_656
H8A H24A 2.9329 no 2_655
H8A H24B 2.3691 no 2_655
H8A H24C 3.3526 no 2_655
H8B O2 3.0889 no 2_646
H8B C8 3.3433 no 2_646
H8B C10 3.5824 no 2_656
H8B H7A 3.5876 no 2_656
H8B H8A 2.7876 no 2_646
H8B H8C 3.0000 no 2_646
H8B H10 2.9464 no 2_656
H8B H11 3.4511 no 2_656
H8B H23A 3.1469 no 2_645
H8B H24B 3.4773 no 2_645
H8B H24B 3.5061 no 2_655
H8C O2 3.3289 no 2_646
H8C C8 3.2873 no 2_646
H8C C8 3.5218 no 2_656
H8C C24 3.5264 no 1_556
H8C H7A 3.1789 no 2_656
H8C H8A 2.4685 no 2_646
H8C H8B 3.0000 no 2_656
H8C H8C 3.3710 no 2_646
H8C H8C 3.3710 no 2_656
H8C H10 3.5625 no 2_656
H8C H24B 2.5991 no 1_556
H10 O2 2.3180 no 1_545
H10 C2 3.4621 no 1_545
H10 C8 3.3957 no 2_646
H10 H8A 3.1526 no 2_646
H10 H8B 2.9464 no 2_646
H10 H8C 3.5625 no 2_646
H10 H14 2.8640 no 1_545
H11 C13 3.3527 no 1_545
H11 C14 3.4432 no 1_545
H11 C18 3.5541 no 2_546
H11 H8B 3.4511 no 2_646
H11 H13 2.8503 no 1_545
H11 H13 3.2935 no 2_546
H11 H14 3.0302 no 1_545
H11 H18 3.4765 no 2_546
H11 H24C 2.8276 no 1_556
H12 C13 3.4129 no 2_546
H12 C14 3.4092 no 2_546
H12 C17 3.2585 no 2_546
H12 C18 3.4359 no 2_546
H12 C19 3.4456 no 2_556
H12 C20 3.4362 no 2_556
H12 H13 3.0062 no 2_546
H12 H14 2.9927 no 2_546
H12 H17 3.3058 no 2_546
H12 H18 3.5878 no 2_546
H12 H19 2.8474 no 2_556
H12 H20 2.8187 no 2_556
H12 H24C 2.9760 no 1_556
H13 C11 3.0706 no 2_556
H13 C12 2.8779 no 2_556
H13 C13 3.3374 no 2_556
H13 C19 3.2113 no 2_556
H13 C20 3.3142 no 2_556
H13 H11 2.8503 no 1_565
H13 H11 3.2935 no 2_556
H13 H12 3.0062 no 2_556
H13 H19 2.9595 no 2_556
H13 H20 3.1278 no 2_556
H14 C10 3.3654 no 1_565
H14 C11 3.4519 no 1_565
H14 C12 3.5256 no 2_556
H14 H10 2.8640 no 1_565
H14 H11 3.0302 no 1_565
H14 H12 2.9927 no 2_556
H14 H20 3.3215 no 1_565
H16 H4 3.5704 no 1_565
H16 H20 3.1850 no 1_565
H17 O22 3.5624 no 2_555
H17 C5 3.1168 no 2_555
H17 C15 3.5167 no 2_555
H17 C16 3.5955 no 2_555
H17 C19 3.5201 no 1_565
H17 C20 3.4915 no 1_565
H17 H5 2.5838 no 2_555
H17 H12 3.3058 no 2_556
H17 H19 3.1415 no 1_565
H17 H20 3.0960 no 1_565
H18 O22 3.5166 no 2_555
H18 O21 2.9547 no 2_545
H18 C21 3.2785 no 2_545
H18 C24 3.5243 no 2_555
H18 H5 2.8426 no 2_555
H18 H11 3.4765 no 2_556
H18 H12 3.5878 no 2_556
H18 H23A 3.2684 no 2_545
H18 H24A 3.2705 no 2_555
H18 H24C 2.9372 no 2_555
H19 O22 2.9892 no 2_545
H19 C12 3.2574 no 2_546
H19 C13 3.3154 no 2_546
H19 C21 3.3723 no 2_545
H19 C23 3.3261 no 2_545
H19 H12 2.8474 no 2_546
H19 H13 2.9595 no 2_546
H19 H17 3.1415 no 1_545
H19 H23A 2.8575 no 2_545
H19 H24C 3.2923 no 2_545
H20 C12 3.5450 no 2_546
H20 C16 3.5380 no 1_545
H20 C17 3.4921 no 1_545
H20 H12 2.8187 no 2_546
H20 H13 3.1278 no 2_546
H20 H14 3.3215 no 1_545
H20 H16 3.1850 no 1_545
H20 H17 3.0960 no 1_545
H23A C7 3.3242 no 2_655
H23A H7A 3.2445 no 2_655
H23A H7B 2.6795 no 2_655
H23A H8B 3.1469 no 2_655
H23A H18 3.2684 no 2_555
H23A H19 2.8575 no 2_555
H23B O1 3.1266 no 2_645
H23B O21 2.7011 no 2_645
H23B C5 3.5280 no 2_655
H23B C7 3.2162 no 2_655
H23B C21 3.5774 no 2_645
H23B H5 3.3227 no 2_655
H23B H7A 2.9322 no 2_655
H23B H7B 2.5806 no 2_655
H24A O1 2.8912 no 2_645
H24A O21 3.5641 no 1_545
H24A O21 3.0672 no 2_645
H24A C2 3.3649 no 2_645
H24A C6 3.2884 no 2_645
H24A C7 3.4907 no 2_645
H24A C8 3.4961 no 2_645
H24A C21 3.2994 no 2_645
H24A H7B 2.7870 no 2_645
H24A H8A 2.9329 no 2_645
H24A H18 3.2705 no 2_545
H24B O1 3.3035 no 2_645
H24B O2 3.0361 no 2_645
H24B C2 3.3003 no 2_645
H24B C8 3.5325 no 1_554
H24B C8 3.2515 no 2_645
H24B C11 3.5407 no 1_554
H24B H7A 2.9200 no 2_655
H24B H7B 3.4675 no 2_645
H24B H7B 3.5226 no 2_655
H24B H8A 2.3691 no 2_645
H24B H8B 3.5061 no 2_645
H24B H8B 3.4773 no 2_655
H24B H8C 2.5991 no 1_554
H24C C10 3.4825 no 1_554
H24C C11 2.7952 no 1_554
H24C C12 2.8946 no 1_554
H24C C18 3.5829 no 2_545
H24C H8A 3.3526 no 2_645
H24C H11 2.8276 no 1_554
H24C H12 2.9760 no 1_554
H24C H18 2.9372 no 2_545
H24C H19 3.2923 no 2_555

loop_
_geom_torsion_atom_site_label_1
_geom_torsion_atom_site_label_2
_geom_torsion_atom_site_label_3
_geom_torsion_atom_site_label_4
_geom_torsion
_geom_torsion_publ_flag
C2 O1 C6 C5 15.9(4) no
C2 O1 C6 C21 -163.80(18) no
C6 O1 C2 O2 177.29(19) no
C6 O1 C2 C3 2.7(3) no
C21 O22 C23 C24 173.1(2) no
C23 O22 C21 O21 8.6(4) no
C23 O22 C21 C6 -172.5(2) no
O1 C2 C3 C4 -34.3(3) no
O1 C2 C3 C7 81.5(3) no
O1 C2 C3 C9 -158.07(18) no
O2 C2 C3 C4 151.8(3) no
O2 C2 C3 C7 -92.4(3) no
O2 C2 C3 C9 28.0(4) no
C2 C3 C4 C5 47.2(3) no
C2 C3 C4 C15 -77.0(3) no
C2 C3 C7 C8 65.5(3) no
C2 C3 C9 C10 -161.90(17) no
C2 C3 C9 C14 22.5(3) no
C4 C3 C7 C8 -177.05(17) no
C7 C3 C4 C5 -65.5(3) no
C7 C3 C4 C15 170.24(17) no
C4 C3 C9 C10 73.9(3) no
C4 C3 C9 C14 -101.6(3) no
C9 C3 C4 C5 172.74(16) no
C9 C3 C4 C15 48.5(3) no
C7 C3 C9 C10 -46.0(3) no
C7 C3 C9 C14 138.40(19) no
C9 C3 C7 C8 -56.1(3) no
C3 C4 C5 C6 -33.3(3) no
C3 C4 C15 C16 74.1(3) no
C3 C4 C15 C20 -106.8(3) no
C5 C4 C15 C16 -49.6(3) no
C5 C4 C15 C20 129.4(2) no
C15 C4 C5 C6 93.4(3) no
C4 C5 C6 O1 1.6(4) no
C4 C5 C6 C21 -178.68(19) no
O1 C6 C21 O22 -177.52(18) no
O1 C6 C21 O21 1.4(4) no
C5 C6 C21 O22 2.8(4) no
C5 C6 C21 O21 -178.3(3) no
C3 C9 C10 C11 -176.41(18) no
C3 C9 C14 C13 176.83(18) no
C10 C9 C14 C13 1.2(4) no
C14 C9 C10 C11 -0.5(4) no
C9 C10 C11 C12 -0.8(4) no
C10 C11 C12 C13 1.4(4) no
C11 C12 C13 C14 -0.8(4) no
C12 C13 C14 C9 -0.6(4) no
C4 C15 C16 C17 -179.8(2) no
C4 C15 C20 C19 -179.3(2) no
C16 C15 C20 C19 -0.2(4) no
C20 C15 C16 C17 1.1(4) no
C15 C16 C17 C18 -0.7(5) no
C16 C17 C18 C19 -0.7(5) no
C17 C18 C19 C20 1.6(5) no
C18 C19 C20 C15 -1.1(5) no
